data_4319109
loop_
_publ_author_name
'Ho-Chol Chang'
'Hitoshi Miyasaka'
'Susumu Kitagawa'

_publ_section_title
;
 New Molecular Assemblies of Redox Isomers, [CrIII(X4SQ)3-n (X4Cat)n]-n(X
 = Cl and Br; n = 0, 1, and 2), with Metallocenium Cations, [MIIICp2]+ (M
 = Co and Fe): X-ray Crystal Structures and Physical Properties
;
_journal_name_full 'Inorganic Chemistry'
_journal_page_first 146
_journal_page_last 156
_journal_paper_doi 10.1021/ic0003832
_journal_volume 40
_journal_year 2001
_chemical_formula_sum 'C29 H10 Br12 Cr Fe O6 S2'
_chemical_formula_weight 1585.21
_space_group_IT_number 2
_symmetry_cell_setting triclinic
_symmetry_Int_Tables_number 2
_symmetry_space_group_name_Hall '-P 1'
_symmetry_space_group_name_H-M 'P -1'
_cell_angle_alpha 86.120(3)
_cell_angle_beta 80.609(1)
_cell_angle_gamma 73.578(1)
_cell_formula_units_Z 2
_cell_length_a 11.075(1)
_cell_length_b 11.2691(7)
_cell_length_c 16.899(2)
_cell_measurement_reflns_used 4
_cell_measurement_temperature 296.2
_cell_measurement_theta_max 27.5
_cell_volume 1995.4(3)
_computing_data_reduction 'teXsan Ver. 1.10'
_computing_publication_material 'teXsan Ver. 1.10'
_computing_structure_refinement 'teXsan Ver. 1.10'
_computing_structure_solution SIR92
_diffrn_measured_fraction_theta_full 0.9251
_diffrn_measured_fraction_theta_max 0.9251
_diffrn_measurement_device_type 'Rigaku/MSC Mercury CCD'
_diffrn_measurement_method \w
_diffrn_radiation_type 'Mo K\a'
_diffrn_radiation_wavelength 0.7107
_diffrn_reflns_av_R_equivalents 0.022
_diffrn_reflns_limit_h_max 14
_diffrn_reflns_limit_h_min 0
_diffrn_reflns_limit_k_max 14
_diffrn_reflns_limit_k_min -13
_diffrn_reflns_limit_l_max 21
_diffrn_reflns_limit_l_min -21
_diffrn_reflns_number 15284
_diffrn_reflns_theta_full 27.75
_diffrn_reflns_theta_max 27.75
_exptl_absorpt_coefficient_mu 12.833
_exptl_absorpt_correction_type none
_exptl_crystal_colour black
_exptl_crystal_density_diffrn 2.638
_exptl_crystal_density_method 'not measured'
_exptl_crystal_description platet
_exptl_crystal_size_max 0.400
_exptl_crystal_size_mid 0.100
_exptl_crystal_size_min 0.025
_refine_diff_density_max 0.98
_refine_diff_density_min -0.96
_refine_ls_extinction_method none
_refine_ls_goodness_of_fit_ref 1.800
_refine_ls_hydrogen_treatment noref
_refine_ls_number_parameters 460
_refine_ls_number_reflns 3289
_refine_ls_R_factor_gt 0.0494
_refine_ls_shift/su_max 0.0422
_refine_ls_structure_factor_coef F
_refine_ls_weighting_details 'w = 1/[\s^2^(Fo) + 0.00022|Fo|^2^]'
_refine_ls_weighting_scheme calc
_refine_ls_wR_factor_ref 0.0535
_reflns_number_gt 3289
_reflns_number_total 8692
_reflns_threshold_expression F^2^>3.0\s(F^2^)
_cod_data_source_file ic0003832_4.cif
_cod_data_source_block (FeIIICp2)[CrIII(Br4SQ)2(Br4Cat)](5)
_cod_original_cell_volume 1995.3(3)
_cod_original_sg_symbol_H-M 'P -1 '
_cod_original_formula_sum 'C29 H10 Br12 Cr Fe O6 S2 '
_cod_database_code 4319109

loop_
_symmetry_equiv_pos_as_xyz
x,y,z
-x,-y,-z

loop_
_atom_site_label
_atom_site_type_symbol
_atom_site_fract_x
_atom_site_fract_y
_atom_site_fract_z
_atom_site_U_iso_or_equiv
_atom_site_adp_type
_atom_site_occupancy
_atom_site_calc_flag
_atom_site_refinement_flags
_atom_site_disorder_assembly
_atom_site_disorder_group
Br(1) Br -0.0698(2) 0.4405(1) 0.43136(10) 0.0803(6) Uani 1.00 d . . .
Br(2) Br -0.3408(2) 0.4951(2) 0.3564(1) 0.1052(7) Uani 1.00 d . . .
Br(3) Br -0.3494(2) 0.3342(2) 0.2021(1) 0.1028(7) Uani 1.00 d . . .
Br(4) Br -0.0923(2) 0.1110(2) 0.13192(9) 0.0726(5) Uani 1.00 d . . .
Br(5) Br 0.4530(2) 0.3528(2) 0.0501(1) 0.1062(8) Uani 1.00 d . . .
Br(6) Br 0.7085(2) 0.1583(3) -0.0529(1) 0.147(1) Uani 1.00 d . . .
Br(7) Br 0.7920(2) -0.1326(3) -0.0008(1) 0.151(1) Uani 1.00 d . . .
Br(8) Br 0.6169(2) -0.2403(2) 0.1502(1) 0.0992(7) Uani 1.00 d . . .
Br(9) Br 0.4846(1) 0.2860(1) 0.45569(9) 0.0649(5) Uani 1.00 d . . .
Br(10) Br 0.4291(2) 0.1715(1) 0.64253(9) 0.0784(6) Uani 1.00 d . . .
Br(11) Br 0.2721(2) -0.0337(2) 0.67665(9) 0.0775(5) Uani 1.00 d . . .
Br(12) Br 0.1562(2) -0.1234(1) 0.52874(9) 0.0710(5) Uani 1.00 d . . .
Fe(1) Fe -0.1582(2) 0.3244(2) 0.7068(1) 0.0640(7) Uani 1.00 d . . .
Cr(1) Cr 0.2669(2) 0.1159(2) 0.2775(1) 0.0500(7) Uani 1.00 d . . .
S(1) S 0.161(1) 0.595(1) 0.0071(7) 0.261(6) Uani 1.00 d . . .
S(2) S 0.047(1) 0.4383(10) 0.1264(6) 0.247(6) Uani 1.00 d . . .
O(1) O 0.1411(8) 0.2558(8) 0.3271(5) 0.055(3) Uani 1.00 d . . .
O(2) O 0.1297(9) 0.1053(8) 0.2240(5) 0.054(3) Uani 1.00 d . . .
O(3) O 0.3357(9) 0.2086(9) 0.1876(5) 0.060(3) Uani 1.00 d . . .
O(4) O 0.3950(9) -0.0216(9) 0.2225(5) 0.064(3) Uani 1.00 d . . .
O(5) O 0.3784(8) 0.1556(8) 0.3427(5) 0.051(3) Uani 1.00 d . . .
O(6) O 0.2331(8) 0.0118(7) 0.3707(5) 0.051(3) Uani 1.00 d . . .
C(1) C 0.028(1) 0.270(1) 0.3070(8) 0.048(4) Uani 1.00 d . . .
C(2) C -0.082(1) 0.355(1) 0.3417(8) 0.054(5) Uani 1.00 d . . .
C(3) C -0.195(1) 0.375(1) 0.3105(9) 0.063(5) Uani 1.00 d . . .
C(4) C -0.198(2) 0.306(2) 0.2472(10) 0.072(6) Uani 1.00 d . . .
C(5) C -0.088(1) 0.211(1) 0.2157(8) 0.055(5) Uani 1.00 d . . .
C(6) C 0.026(1) 0.191(1) 0.2477(8) 0.051(5) Uani 1.00 d . . .
C(7) C 0.432(2) 0.140(2) 0.1433(8) 0.067(6) Uani 1.00 d . . .
C(8) C 0.510(2) 0.180(1) 0.0755(9) 0.073(6) Uani 1.00 d . . .
C(9) C 0.613(2) 0.096(2) 0.0348(8) 0.093(7) Uani 1.00 d . . .
C(10) C 0.648(2) -0.030(2) 0.057(1) 0.084(7) Uani 1.00 d . . .
C(11) C 0.580(2) -0.074(2) 0.1191(9) 0.088(7) Uani 1.00 d . . .
C(12) C 0.469(1) 0.009(1) 0.1623(8) 0.055(5) Uani 1.00 d . . .
C(13) C 0.350(1) 0.125(1) 0.4173(8) 0.045(4) Uani 1.00 d . . .
C(14) C 0.392(1) 0.166(1) 0.4806(8) 0.051(4) Uani 1.00 d . . .
C(15) C 0.369(1) 0.120(1) 0.5580(8) 0.055(4) Uani 1.00 d . . .
C(16) C 0.299(1) 0.030(1) 0.5712(7) 0.051(4) Uani 1.00 d . . .
C(17) C 0.249(1) -0.007(1) 0.5104(8) 0.053(4) Uani 1.00 d . . .
C(18) C 0.272(1) 0.042(1) 0.4323(8) 0.045(4) Uani 1.00 d . . .
C(19) C -0.064(2) 0.153(1) 0.750(1) 0.090(7) Uani 1.00 d . . .
C(20) C -0.038(2) 0.156(1) 0.667(1) 0.083(6) Uani 1.00 d . . .
C(21) C 0.020(2) 0.250(2) 0.644(1) 0.087(6) Uani 1.00 d . . .
C(22) C 0.034(2) 0.302(2) 0.712(2) 0.096(8) Uani 1.00 d . . .
C(23) C -0.020(2) 0.245(2) 0.778(1) 0.102(7) Uani 1.00 d . . .
C(24) C -0.331(2) 0.413(3) 0.769(1) 0.100(8) Uani 1.00 d . . .
C(25) C -0.345(2) 0.339(2) 0.719(3) 0.12(1) Uani 1.00 d . . .
C(26) C -0.305(3) 0.376(4) 0.642(2) 0.14(1) Uani 1.00 d . . .
C(27) C -0.266(2) 0.478(3) 0.653(2) 0.122(9) Uani 1.00 d . . .
C(28) C -0.281(2) 0.500(2) 0.732(2) 0.105(9) Uani 1.00 d . . .
C(29) C 0.106(3) 0.515(2) 0.067(1) 0.18(1) Uani 1.00 d . . .
H(1) H -0.1087 0.0983 0.7834 0.1097 Uiso 1.00 calc . . .
H(2) H -0.0543 0.0990 0.6315 0.1012 Uiso 1.00 calc . . .
H(3) H 0.0468 0.2771 0.5893 0.1028 Uiso 1.00 calc . . .
H(4) H 0.0719 0.3686 0.7173 0.1217 Uiso 1.00 calc . . .
H(5) H -0.0239 0.2633 0.8366 0.1227 Uiso 1.00 calc . . .
H(6) H -0.3497 0.4013 0.8271 0.1201 Uiso 1.00 calc . . .
H(7) H -0.3794 0.2672 0.7296 0.1371 Uiso 1.00 calc . . .
H(8) H -0.2985 0.3445 0.5877 0.1570 Uiso 1.00 calc . . .
H(9) H -0.2323 0.5331 0.6130 0.1379 Uiso 1.00 calc . . .
H(10) H -0.2650 0.5671 0.7566 0.1258 Uiso 1.00 calc . . .

loop_
_atom_site_aniso_label
_atom_site_aniso_U_11
_atom_site_aniso_U_22
_atom_site_aniso_U_33
_atom_site_aniso_U_12
_atom_site_aniso_U_13
_atom_site_aniso_U_23
Br(1) 0.089(1) 0.075(1) 0.079(1) -0.0333(10) 0.0106(10) -0.0250(9)
Br(2) 0.065(1) 0.069(1) 0.168(2) -0.0017(9) 0.002(1) -0.022(1)
Br(3) 0.062(1) 0.106(1) 0.141(2) -0.010(1) -0.042(1) 0.003(1)
Br(4) 0.073(1) 0.088(1) 0.0648(10) -0.0283(9) -0.0221(8) -0.0025(8)
Br(5) 0.132(2) 0.147(2) 0.065(1) -0.083(1) -0.017(1) 0.027(1)
Br(6) 0.111(2) 0.284(3) 0.065(1) -0.105(2) 0.010(1) 0.016(2)
Br(7) 0.082(2) 0.255(3) 0.104(2) -0.041(2) 0.035(1) -0.072(2)
Br(8) 0.076(1) 0.116(2) 0.094(1) -0.004(1) -0.004(1) -0.042(1)
Br(9) 0.0608(10) 0.0615(9) 0.078(1) -0.0231(8) -0.0159(8) -0.0027(8)
Br(10) 0.103(1) 0.074(1) 0.0640(10) -0.0201(10) -0.0324(9) -0.0065(8)
Br(11) 0.080(1) 0.090(1) 0.0527(9) -0.0141(10) -0.0047(8) 0.0146(8)
Br(12) 0.069(1) 0.075(1) 0.073(1) -0.0339(9) -0.0041(8) 0.0135(8)
Fe(1) 0.058(1) 0.053(1) 0.083(2) -0.016(1) -0.013(1) 0.002(1)
Cr(1) 0.045(1) 0.062(1) 0.044(1) -0.018(1) -0.002(1) -0.004(1)
S(1) 0.30(1) 0.25(1) 0.26(1) -0.14(1) -0.06(1) 0.119(10)
S(2) 0.39(2) 0.234(10) 0.187(8) -0.21(1) -0.038(9) 0.036(7)
O(1) 0.047(6) 0.062(6) 0.058(6) -0.019(5) -0.006(5) -0.003(4)
O(2) 0.046(6) 0.052(6) 0.063(6) -0.009(5) -0.011(5) -0.007(5)
O(3) 0.058(7) 0.089(7) 0.041(5) -0.036(6) -0.002(5) -0.003(5)
O(4) 0.049(6) 0.087(7) 0.059(6) -0.024(5) -0.005(5) -0.002(5)
O(5) 0.045(5) 0.061(6) 0.047(6) -0.017(4) -0.004(4) 0.000(4)
O(6) 0.049(6) 0.056(6) 0.051(5) -0.024(5) -0.003(4) 0.003(4)
C(1) 0.045(9) 0.051(9) 0.050(8) -0.022(8) -0.004(7) 0.017(7)
C(2) 0.056(10) 0.043(8) 0.070(9) -0.027(8) -0.013(8) 0.004(7)
C(3) 0.06(1) 0.059(10) 0.07(1) -0.016(8) 0.000(8) -0.007(8)
C(4) 0.06(1) 0.09(1) 0.08(1) -0.034(10) -0.031(9) 0.023(10)
C(5) 0.06(1) 0.046(8) 0.063(9) -0.016(8) -0.008(8) -0.002(7)
C(6) 0.052(10) 0.046(9) 0.058(9) -0.016(8) -0.017(8) 0.011(7)
C(7) 0.08(1) 0.10(1) 0.033(8) -0.05(1) -0.017(8) -0.005(9)
C(8) 0.10(1) 0.09(1) 0.052(10) -0.05(1) -0.04(1) 0.018(9)
C(9) 0.08(1) 0.19(2) 0.030(9) -0.07(2) 0.013(9) -0.03(1)
C(10) 0.07(1) 0.13(2) 0.06(1) -0.04(1) -0.011(10) -0.02(1)
C(11) 0.06(1) 0.18(2) 0.038(9) -0.06(1) 0.014(8) -0.05(1)
C(12) 0.046(9) 0.09(1) 0.044(8) -0.031(8) -0.014(7) -0.002(8)
C(13) 0.039(8) 0.046(8) 0.053(9) -0.012(7) -0.013(7) -0.005(7)
C(14) 0.036(8) 0.040(8) 0.073(10) -0.001(6) -0.010(7) -0.005(7)
C(15) 0.062(10) 0.047(8) 0.046(8) 0.000(7) -0.003(7) -0.008(6)
C(16) 0.051(9) 0.049(8) 0.043(8) -0.005(7) 0.008(7) -0.007(6)
C(17) 0.054(9) 0.048(8) 0.060(9) -0.020(7) -0.006(7) -0.004(7)
C(18) 0.042(8) 0.039(7) 0.049(8) -0.004(6) -0.007(7) -0.005(6)
C(19) 0.12(2) 0.045(10) 0.11(2) -0.03(1) -0.01(1) -0.01(1)
C(20) 0.07(1) 0.06(1) 0.12(2) -0.012(9) -0.02(1) -0.02(1)
C(21) 0.05(1) 0.09(1) 0.10(1) 0.006(9) 0.012(10) 0.03(1)
C(22) 0.07(1) 0.10(1) 0.13(2) -0.03(1) -0.03(1) -0.01(1)
C(23) 0.09(1) 0.12(2) 0.09(1) 0.00(1) -0.03(1) 0.02(1)
C(24) 0.08(1) 0.10(2) 0.10(2) 0.01(1) -0.01(1) -0.02(1)
C(25) 0.04(1) 0.08(2) 0.24(3) -0.02(1) -0.01(2) 0.01(2)
C(26) 0.10(2) 0.17(3) 0.15(3) 0.04(2) -0.08(2) -0.10(2)
C(27) 0.07(2) 0.14(2) 0.09(2) 0.04(2) 0.00(1) 0.04(2)
C(28) 0.07(1) 0.04(1) 0.21(3) -0.010(9) -0.04(2) -0.01(1)
C(29) 0.28(4) 0.15(2) 0.14(2) -0.13(2) -0.04(2) 0.06(2)

loop_
_atom_type_symbol
_atom_type_description
_atom_type_scat_dispersion_real
_atom_type_scat_dispersion_imag
_atom_type_scat_source
Cr Cr 0.321 0.624
;International Tables for Crystallography

(1992, Vol. C, Tables 4.2.6.8 and 6.1.1.1)

;
Fe Fe 0.346 0.844
;International Tables for Crystallography

(1992, Vol. C, Tables 4.2.6.8 and 6.1.1.1)

;
Br Br -0.290 2.459
;International Tables for Crystallography

(1992, Vol. C, Tables 4.2.6.8 and 6.1.1.1)

;
C C 0.003 0.002
;International Tables for Crystallography

(1992, Vol. C, Tables 4.2.6.8 and 6.1.1.1)

;
S S 0.125 0.123
;International Tables for Crystallography

(1992, Vol. C, Tables 4.2.6.8 and 6.1.1.1)

;
O O 0.011 0.006
;International Tables for Crystallography

(1992, Vol. C, Tables 4.2.6.8 and 6.1.1.1)

;
H H 0.000 0.000
;International Tables for Crystallography

(1992, Vol. C, Table 6.1.1.2)

;

loop_
_geom_angle_atom_site_label_1
_geom_angle_atom_site_label_2
_geom_angle_atom_site_label_3
_geom_angle
_geom_angle_site_symmetry_1
_geom_angle_site_symmetry_2
_geom_angle_site_symmetry_3
_geom_angle_publ_flag
C(19) Fe(1) C(20) 38.9(6) . 1_555 1_555 yes
C(19) Fe(1) C(21) 66.0(7) . 1_555 1_555 yes
C(19) Fe(1) C(22) 65.6(7) . 1_555 1_555 yes
C(19) Fe(1) C(23) 40.0(7) . 1_555 1_555 yes
C(19) Fe(1) C(24) 117.5(9) . 1_555 1_555 yes
C(19) Fe(1) C(25) 109.3(8) . 1_555 1_555 yes
C(19) Fe(1) C(26) 131(1) . 1_555 1_555 yes
C(19) Fe(1) C(27) 169(1) . 1_555 1_555 yes
C(19) Fe(1) C(28) 147(1) . 1_555 1_555 yes
C(20) Fe(1) C(21) 39.5(6) . 1_555 1_555 yes
C(20) Fe(1) C(22) 65.3(7) . 1_555 1_555 yes
C(20) Fe(1) C(23) 66.0(8) . 1_555 1_555 yes
C(20) Fe(1) C(24) 145(1) . 1_555 1_555 yes
C(20) Fe(1) C(25) 115(1) . 1_555 1_555 yes
C(20) Fe(1) C(26) 109.1(9) . 1_555 1_555 yes
C(20) Fe(1) C(27) 134(1) . 1_555 1_555 yes
C(20) Fe(1) C(28) 173(1) . 1_555 1_555 yes
C(21) Fe(1) C(22) 38.7(7) . 1_555 1_555 yes
C(21) Fe(1) C(23) 65.9(7) . 1_555 1_555 yes
C(21) Fe(1) C(24) 175(1) . 1_555 1_555 yes
C(21) Fe(1) C(25) 146(1) . 1_555 1_555 yes
C(21) Fe(1) C(26) 116(1) . 1_555 1_555 yes
C(21) Fe(1) C(27) 114.5(7) . 1_555 1_555 yes
C(21) Fe(1) C(28) 137.7(9) . 1_555 1_555 yes
C(22) Fe(1) C(23) 38.9(7) . 1_555 1_555 yes
C(22) Fe(1) C(24) 138(1) . 1_555 1_555 yes
C(22) Fe(1) C(25) 171(1) . 1_555 1_555 yes
C(22) Fe(1) C(26) 148(1) . 1_555 1_555 yes
C(22) Fe(1) C(27) 121(1) . 1_555 1_555 yes
C(22) Fe(1) C(28) 116.6(7) . 1_555 1_555 yes
C(23) Fe(1) C(24) 114.2(8) . 1_555 1_555 yes
C(23) Fe(1) C(25) 132(1) . 1_555 1_555 yes
C(23) Fe(1) C(26) 170(1) . 1_555 1_555 yes
C(23) Fe(1) C(27) 150(1) . 1_555 1_555 yes
C(23) Fe(1) C(28) 119.9(10) . 1_555 1_555 yes
C(24) Fe(1) C(25) 36.8(9) . 1_555 1_555 yes
C(24) Fe(1) C(26) 64.5(9) . 1_555 1_555 yes
C(24) Fe(1) C(27) 62.7(8) . 1_555 1_555 yes
C(24) Fe(1) C(28) 37.6(8) . 1_555 1_555 yes
C(25) Fe(1) C(26) 40(1) . 1_555 1_555 yes
C(25) Fe(1) C(27) 64.4(9) . 1_555 1_555 yes
C(25) Fe(1) C(28) 63.7(9) . 1_555 1_555 yes
C(26) Fe(1) C(27) 39.0(10) . 1_555 1_555 yes
C(26) Fe(1) C(28) 65.5(9) . 1_555 1_555 yes
C(27) Fe(1) C(28) 38.2(8) . 1_555 1_555 yes
O(1) Cr(1) O(2) 83.2(4) . 1_555 1_555 yes
O(1) Cr(1) O(3) 96.3(4) . 1_555 1_555 yes
O(1) Cr(1) O(4) 177.4(4) . 1_555 1_555 yes
O(1) Cr(1) O(5) 84.7(4) . 1_555 1_555 yes
O(1) Cr(1) O(6) 90.3(4) . 1_555 1_555 yes
O(2) Cr(1) O(3) 92.6(4) . 1_555 1_555 yes
O(2) Cr(1) O(4) 95.9(4) . 1_555 1_555 yes
O(2) Cr(1) O(5) 167.9(4) . 1_555 1_555 yes
O(2) Cr(1) O(6) 97.2(4) . 1_555 1_555 yes
O(3) Cr(1) O(4) 81.2(4) . 1_555 1_555 yes
O(3) Cr(1) O(5) 89.1(3) . 1_555 1_555 yes
O(3) Cr(1) O(6) 168.8(4) . 1_555 1_555 yes
O(4) Cr(1) O(5) 96.1(4) . 1_555 1_555 yes
O(4) Cr(1) O(6) 92.3(4) . 1_555 1_555 yes
O(5) Cr(1) O(6) 82.4(3) . 1_555 1_555 yes
Cr(1) O(1) C(1) 112.8(9) . 1_555 1_555 yes
Cr(1) O(2) C(6) 110.9(8) . 1_555 1_555 yes
Cr(1) O(3) C(7) 112.3(9) . 1_555 1_555 yes
Cr(1) O(4) C(12) 115.5(9) . 1_555 1_555 yes
Cr(1) O(5) C(13) 110.9(7) . 1_555 1_555 yes
Cr(1) O(6) C(18) 110.8(7) . 1_555 1_555 yes
O(1) C(1) C(2) 124(1) . 1_555 1_555 yes
O(1) C(1) C(6) 114(1) . 1_555 1_555 yes
C(2) C(1) C(6) 121(1) . 1_555 1_555 yes
Br(1) C(2) C(1) 117(1) . 1_555 1_555 yes
Br(1) C(2) C(3) 122(1) . 1_555 1_555 yes
C(1) C(2) C(3) 120(1) . 1_555 1_555 yes
Br(2) C(3) C(2) 119(1) . 1_555 1_555 yes
Br(2) C(3) C(4) 121(1) . 1_555 1_555 yes
C(2) C(3) C(4) 119(1) . 1_555 1_555 yes
Br(3) C(4) C(3) 120(1) . 1_555 1_555 yes
Br(3) C(4) C(5) 119(1) . 1_555 1_555 yes
C(3) C(4) C(5) 120(1) . 1_555 1_555 yes
Br(4) C(5) C(4) 121(1) . 1_555 1_555 yes
Br(4) C(5) C(6) 119(1) . 1_555 1_555 yes
C(4) C(5) C(6) 119(1) . 1_555 1_555 yes
O(2) C(6) C(1) 118(1) . 1_555 1_555 yes
O(2) C(6) C(5) 123(1) . 1_555 1_555 yes
C(1) C(6) C(5) 117(1) . 1_555 1_555 yes
O(3) C(7) C(8) 126(1) . 1_555 1_555 yes
O(3) C(7) C(12) 117(1) . 1_555 1_555 yes
C(8) C(7) C(12) 115(1) . 1_555 1_555 yes
Br(5) C(8) C(7) 113(1) . 1_555 1_555 yes
Br(5) C(8) C(9) 125(1) . 1_555 1_555 yes
C(7) C(8) C(9) 120(1) . 1_555 1_555 yes
Br(6) C(9) C(8) 116(1) . 1_555 1_555 yes
Br(6) C(9) C(10) 121(1) . 1_555 1_555 yes
C(8) C(9) C(10) 122(1) . 1_555 1_555 yes
Br(7) C(10) C(9) 117(1) . 1_555 1_555 yes
Br(7) C(10) C(11) 120(1) . 1_555 1_555 yes
C(9) C(10) C(11) 121(1) . 1_555 1_555 yes
Br(8) C(11) C(10) 123(1) . 1_555 1_555 yes
Br(8) C(11) C(12) 117(1) . 1_555 1_555 yes
C(10) C(11) C(12) 118(1) . 1_555 1_555 yes
O(4) C(12) C(7) 112(1) . 1_555 1_555 yes
O(4) C(12) C(11) 125(1) . 1_555 1_555 yes
C(7) C(12) C(11) 121(1) . 1_555 1_555 yes
O(5) C(13) C(14) 124(1) . 1_555 1_555 yes
O(5) C(13) C(18) 115(1) . 1_555 1_555 yes
C(14) C(13) C(18) 119(1) . 1_555 1_555 yes
Br(9) C(14) C(13) 116.8(10) . 1_555 1_555 yes
Br(9) C(14) C(15) 121(1) . 1_555 1_555 yes
C(13) C(14) C(15) 121(1) . 1_555 1_555 yes
Br(10) C(15) C(14) 121(1) . 1_555 1_555 yes
Br(10) C(15) C(16) 120.6(9) . 1_555 1_555 yes
C(14) C(15) C(16) 117(1) . 1_555 1_555 yes
Br(11) C(16) C(15) 117(1) . 1_555 1_555 yes
Br(11) C(16) C(17) 120.7(10) . 1_555 1_555 yes
C(15) C(16) C(17) 122(1) . 1_555 1_555 yes
Br(12) C(17) C(16) 121.6(10) . 1_555 1_555 yes
Br(12) C(17) C(18) 119(1) . 1_555 1_555 yes
C(16) C(17) C(18) 118(1) . 1_555 1_555 yes
O(6) C(18) C(13) 116(1) . 1_555 1_555 yes
O(6) C(18) C(17) 124(1) . 1_555 1_555 yes
C(13) C(18) C(17) 119(1) . 1_555 1_555 yes
Fe(1) C(19) C(20) 70.6(10) . 1_555 1_555 yes
Fe(1) C(19) C(23) 70.3(9) . 1_555 1_555 yes
C(20) C(19) C(23) 107(1) . 1_555 1_555 yes
Fe(1) C(20) C(19) 70(1) . 1_555 1_555 yes
Fe(1) C(20) C(21) 69.9(9) . 1_555 1_555 yes
C(19) C(20) C(21) 108(1) . 1_555 1_555 yes
Fe(1) C(21) C(20) 70.5(10) . 1_555 1_555 yes
Fe(1) C(21) C(22) 71(1) . 1_555 1_555 yes
C(20) C(21) C(22) 107(1) . 1_555 1_555 yes
Fe(1) C(22) C(21) 69.9(10) . 1_555 1_555 yes
Fe(1) C(22) C(23) 70(1) . 1_555 1_555 yes
C(21) C(22) C(23) 109(1) . 1_555 1_555 yes
Fe(1) C(23) C(19) 69(1) . 1_555 1_555 yes
Fe(1) C(23) C(22) 70.8(10) . 1_555 1_555 yes
C(19) C(23) C(22) 106(1) . 1_555 1_555 yes
Fe(1) C(24) C(25) 69(1) . 1_555 1_555 yes
Fe(1) C(24) C(28) 72(1) . 1_555 1_555 yes
C(25) C(24) C(28) 111(2) . 1_555 1_555 yes
Fe(1) C(25) C(24) 73(1) . 1_555 1_555 yes
Fe(1) C(25) C(26) 71(1) . 1_555 1_555 yes
C(24) C(25) C(26) 109(2) . 1_555 1_555 yes
Fe(1) C(26) C(25) 68(1) . 1_555 1_555 yes
Fe(1) C(26) C(27) 71(1) . 1_555 1_555 yes
C(25) C(26) C(27) 103(2) . 1_555 1_555 yes
Fe(1) C(27) C(26) 69(1) . 1_555 1_555 yes
Fe(1) C(27) C(28) 72(1) . 1_555 1_555 yes
C(26) C(27) C(28) 110(2) . 1_555 1_555 yes
Fe(1) C(28) C(24) 69(1) . 1_555 1_555 yes
Fe(1) C(28) C(27) 69(1) . 1_555 1_555 yes
C(24) C(28) C(27) 105(1) . 1_555 1_555 yes
S(1) C(29) S(2) 178(2) . 1_555 1_555 yes

loop_
_geom_bond_atom_site_label_1
_geom_bond_atom_site_label_2
_geom_bond_distance
_geom_bond_site_symmetry_1
_geom_bond_site_symmetry_2
_geom_bond_publ_flag
Br(1) C(2) 1.89(1) . . yes
Br(2) C(3) 1.88(1) . . yes
Br(3) C(4) 1.90(1) . . yes
Br(4) C(5) 1.89(1) . . yes
Br(5) C(8) 1.92(2) . . yes
Br(6) C(9) 1.89(2) . . yes
Br(7) C(10) 1.86(2) . . yes
Br(8) C(11) 1.86(2) . . yes
Br(9) C(14) 1.90(1) . . yes
Br(10) C(15) 1.86(1) . . yes
Br(11) C(16) 1.89(1) . . yes
Br(12) C(17) 1.87(1) . . yes
Fe(1) C(19) 2.07(2) . . yes
Fe(1) C(20) 2.07(2) . . yes
Fe(1) C(21) 2.06(2) . . yes
Fe(1) C(22) 2.08(2) . . yes
Fe(1) C(23) 2.08(2) . . yes
Fe(1) C(24) 2.05(2) . . yes
Fe(1) C(25) 2.00(2) . . yes
Fe(1) C(26) 2.03(2) . . yes
Fe(1) C(27) 2.05(2) . . yes
Fe(1) C(28) 2.08(2) . . yes
Cr(1) O(1) 1.919(9) . . yes
Cr(1) O(2) 1.925(9) . . yes
Cr(1) O(3) 1.958(8) . . yes
Cr(1) O(4) 1.949(10) . . yes
Cr(1) O(5) 1.939(8) . . yes
Cr(1) O(6) 1.950(8) . . yes
S(1) C(29) 1.49(2) . . yes
S(2) C(29) 1.47(2) . . yes
O(1) C(1) 1.31(1) . . yes
O(2) C(6) 1.30(2) . . yes
O(3) C(7) 1.28(2) . . yes
O(4) C(12) 1.29(1) . . yes
O(5) C(13) 1.30(1) . . yes
O(6) C(18) 1.29(1) . . yes
C(1) C(2) 1.39(2) . . yes
C(1) C(6) 1.39(2) . . yes
C(2) C(3) 1.39(2) . . yes
C(3) C(4) 1.37(2) . . yes
C(4) C(5) 1.43(2) . . yes
C(5) C(6) 1.41(2) . . yes
C(7) C(8) 1.45(2) . . yes
C(7) C(12) 1.45(2) . . yes
C(8) C(9) 1.37(2) . . yes
C(9) C(10) 1.40(2) . . yes
C(10) C(11) 1.34(2) . . yes
C(11) C(12) 1.44(2) . . yes
C(13) C(14) 1.39(2) . . yes
C(13) C(18) 1.42(2) . . yes
C(14) C(15) 1.38(2) . . yes
C(15) C(16) 1.43(2) . . yes
C(16) C(17) 1.38(2) . . yes
C(17) C(18) 1.41(2) . . yes
C(19) C(20) 1.38(2) . . yes
C(19) C(23) 1.42(2) . . yes
C(20) C(21) 1.40(2) . . yes
C(21) C(22) 1.37(2) . . yes
C(22) C(23) 1.38(2) . . yes
C(24) C(25) 1.28(3) . . yes
C(24) C(28) 1.33(3) . . yes
C(25) C(26) 1.39(3) . . yes
C(26) C(27) 1.37(3) . . yes
C(27) C(28) 1.35(3) . . yes

loop_
_geom_contact_atom_site_label_1
_geom_contact_atom_site_label_2
_geom_contact_distance
_geom_contact_site_symmetry_1
_geom_contact_site_symmetry_2
_geom_contact_publ_flag
Br(1) Br(1) 3.513(3) . 2_566 ?
Br(3) Br(5) 3.595(3) . 1_455 ?
Br(8) Br(10) 3.563(2) . 2_656 ?
Br(10) O(4) 3.304(9) . 2_656 ?
Br(10) C(18) 3.59(1) . 2_656 ?
Br(11) C(5) 3.48(1) . 2_556 ?
Br(11) C(4) 3.51(1) . 2_556 ?
Br(11) C(20) 3.52(2) . . ?
Br(12) C(2) 3.49(1) . 2_556 ?
S(1) S(2) 3.59(2) . 2_565 ?
S(2) C(6) 3.38(1) . . ?
S(2) C(5) 3.46(1) . . ?
S(2) C(1) 3.49(1) . . ?
O(1) C(28) 3.54(2) . 2_566 ?
O(2) C(19) 3.18(2) . 2_556 ?
O(3) C(28) 3.50(2) . 2_566 ?
O(6) C(20) 3.40(2) . 2_556 ?
C(13) C(15) 3.59(2) . 2_656 ?
C(14) C(16) 3.52(2) . 2_656 ?
C(14) C(15) 3.56(2) . 2_656 ?
C(16) C(21) 3.46(2) . . ?
C(29) C(29) 3.60(5) . 2_565 ?
